data_7053206
loop_
_publ_author_name
'Mei, Xuelan'
'Wang, Xiufeng'
'Wang, Juanjuan'
'Ma, Yue'
'Li, Licun'
'Liao, Daizheng'

_publ_section_title
;
 Dinuclear lanthanide complexes bridged by nitronyl nitroxide radical
 ligands with 2-phenolate groups: structure and magnetic properties
;
_journal_issue 11
_journal_name_full 'New Journal of Chemistry'
_journal_page_first 3620
_journal_paper_doi 10.1039/c3nj00739a
_journal_volume 37
_journal_year 2013
_chemical_formula_sum 'C46 H60 Dy2 N4 O14'
_chemical_formula_weight 1217.98
_chemical_name_systematic
; 
 ? 
;
_space_group_IT_number 2
_symmetry_cell_setting triclinic
_symmetry_space_group_name_Hall '-P 1'
_symmetry_space_group_name_H-M 'P -1'
_atom_sites_solution_hydrogens geom
_atom_sites_solution_primary direct
_atom_sites_solution_secondary difmap
_audit_creation_method SHELXL-97
_cell_angle_alpha 104.288(7)
_cell_angle_beta 98.792(4)
_cell_angle_gamma 114.280(4)
_cell_formula_units_Z 1
_cell_length_a 10.453(5)
_cell_length_b 11.248(5)
_cell_length_c 11.848(5)
_cell_measurement_reflns_used 4356
_cell_measurement_temperature 113(2)
_cell_measurement_theta_max 28.2
_cell_measurement_theta_min 1.9
_cell_volume 1178.4(9)
_computing_cell_refinement 'CrystalClear (Rigaku/MSC Inc., 2005)'
_computing_data_collection 'CrystalClear (Rigaku/MSC Inc., 2005)'
_computing_data_reduction 'CrystalClear (Rigaku/MSC Inc., 2005)'
_computing_molecular_graphics 'Bruker SHELXTL'
_computing_publication_material 'Bruker SHELXTL'
_computing_structure_refinement 'SHELXL-97 (Sheldrick, 1997)'
_computing_structure_solution 'SHELXS-97 (Sheldrick, 1990)'
_diffrn_ambient_temperature 113(2)
_diffrn_measured_fraction_theta_full 0.995
_diffrn_measured_fraction_theta_max 0.995
_diffrn_measurement_device_type 'CCD area detector'
_diffrn_measurement_method 'profile data from \w-scans'
_diffrn_radiation_monochromator graphite
_diffrn_radiation_source 'fine-focus sealed tube'
_diffrn_radiation_type MoK\a
_diffrn_radiation_wavelength 0.71073
_diffrn_reflns_av_R_equivalents 0.0429
_diffrn_reflns_av_sigmaI/netI 0.0662
_diffrn_reflns_limit_h_max 12
_diffrn_reflns_limit_h_min -12
_diffrn_reflns_limit_k_max 13
_diffrn_reflns_limit_k_min -13
_diffrn_reflns_limit_l_max 10
_diffrn_reflns_limit_l_min -14
_diffrn_reflns_number 9287
_diffrn_reflns_theta_full 25.01
_diffrn_reflns_theta_max 25.01
_diffrn_reflns_theta_min 1.85
_exptl_absorpt_coefficient_mu 3.216
_exptl_absorpt_correction_T_max 0.6989
_exptl_absorpt_correction_T_min 0.5656
_exptl_absorpt_correction_type multi-scan
_exptl_absorpt_process_details CrystalClear
_exptl_crystal_colour blue
_exptl_crystal_density_diffrn 1.716
_exptl_crystal_density_method 'not measured'
_exptl_crystal_description Prism
_exptl_crystal_F_000 608
_exptl_crystal_size_max 0.20
_exptl_crystal_size_mid 0.18
_exptl_crystal_size_min 0.12
_refine_diff_density_max 0.742
_refine_diff_density_min -1.097
_refine_diff_density_rms 0.138
_refine_ls_extinction_method none
_refine_ls_goodness_of_fit_ref 1.062
_refine_ls_hydrogen_treatment constr
_refine_ls_matrix_type full
_refine_ls_number_parameters 306
_refine_ls_number_reflns 4135
_refine_ls_number_restraints 0
_refine_ls_restrained_S_all 1.062
_refine_ls_R_factor_all 0.0422
_refine_ls_R_factor_gt 0.0378
_refine_ls_shift/su_max 0.000
_refine_ls_shift/su_mean 0.000
_refine_ls_structure_factor_coef Fsqd
_refine_ls_weighting_details 'calc w=1/[\s^2^(Fo^2^)+(0.0171P)^2^+0.7798P] where P=(Fo^2^+2Fc^2^)/3'
_refine_ls_weighting_scheme calc
_refine_ls_wR_factor_gt 0.0638
_refine_ls_wR_factor_ref 0.0657
_reflns_number_gt 3856
_reflns_number_total 4135
_reflns_threshold_expression >2sigma(I)
_cod_data_source_file c3nj00739a.txt
_cod_data_source_block Dy
_cod_depositor_comments
;
The following automatic conversions were performed:

'_exptl_absorpt_correction_type' value 'Multi-scan' changed to
'multi-scan' according to
/home/saulius/struct/CIF-dictionaries/cif_core.dic dictionary named
'cif_core.dic' version 2.4.2 from 2011-04-26.

Automatic conversion script
Id: cif_fix_values 1891 2012-01-12 08:04:46Z andrius 
;
_cod_original_sg_symbol_H-M P-1
_cod_database_code 7053206

loop_
_symmetry_equiv_pos_as_xyz
'x, y, z'
'-x, -y, -z'

loop_
_atom_site_label
_atom_site_type_symbol
_atom_site_fract_x
_atom_site_fract_y
_atom_site_fract_z
_atom_site_U_iso_or_equiv
_atom_site_adp_type
_atom_site_occupancy
_atom_site_symmetry_multiplicity
_atom_site_calc_flag
_atom_site_refinement_flags
Dy1 Dy 0.65494(2) 0.15782(2) 0.13775(2) 0.01582(8) Uani 1 1 d .
C1 C 0.8262(5) -0.0691(5) 0.3450(5) 0.0240(12) Uani 1 1 d .
H1A H 0.7610 -0.0910 0.3964 0.036 Uiso 1 1 calc R
H1B H 0.9247 -0.0482 0.3886 0.036 Uiso 1 1 calc R
H1C H 0.7887 -0.1489 0.2699 0.036 Uiso 1 1 calc R
C2 C 0.8329(5) 0.0551(5) 0.3142(4) 0.0165(11) Uani 1 1 d .
C3 C 0.9576(5) 0.1823(5) 0.3710(5) 0.0219(12) Uani 1 1 d .
H3 H 1.0349 0.1868 0.4286 0.026 Uiso 1 1 calc R
C4 C 0.9774(5) 0.3045(5) 0.3493(5) 0.0192(11) Uani 1 1 d .
C5 C 1.1205(5) 0.4347(5) 0.4171(5) 0.0347(15) Uani 1 1 d .
H5A H 1.1831 0.4518 0.3631 0.052 Uiso 1 1 calc R
H5B H 1.1701 0.4232 0.4877 0.052 Uiso 1 1 calc R
H5C H 1.1012 0.5137 0.4447 0.052 Uiso 1 1 calc R
C6 C 0.4678(6) 0.2791(6) 0.4560(5) 0.0308(13) Uani 1 1 d .
H6A H 0.4412 0.1872 0.4625 0.046 Uiso 1 1 calc R
H6B H 0.3813 0.2939 0.4468 0.046 Uiso 1 1 calc R
H6C H 0.5443 0.3506 0.5298 0.046 Uiso 1 1 calc R
C7 C 0.5246(5) 0.2876(5) 0.3459(5) 0.0240(12) Uani 1 1 d .
C8 C 0.5395(6) 0.3992(5) 0.3078(5) 0.0288(13) Uani 1 1 d .
H8 H 0.5121 0.4630 0.3521 0.035 Uiso 1 1 calc R
C9 C 0.5913(5) 0.4251(5) 0.2102(5) 0.0251(13) Uani 1 1 d .
C10 C 0.5897(6) 0.5463(5) 0.1772(6) 0.0356(16) Uani 1 1 d .
H10A H 0.6753 0.5897 0.1492 0.053 Uiso 1 1 calc R
H10B H 0.5927 0.6145 0.2487 0.053 Uiso 1 1 calc R
H10C H 0.5001 0.5130 0.1121 0.053 Uiso 1 1 calc R
C11 C 0.6946(5) -0.0832(4) -0.0491(4) 0.0126(10) Uani 1 1 d .
C12 C 0.7020(5) -0.1845(5) -0.0030(4) 0.0168(11) Uani 1 1 d .
H12 H 0.6422 -0.2158 0.0471 0.020 Uiso 1 1 calc R
C13 C 0.7948(5) -0.2396(5) -0.0292(5) 0.0201(12) Uani 1 1 d .
H13 H 0.7964 -0.3094 0.0017 0.024 Uiso 1 1 calc R
C14 C 0.8859(5) -0.1938(5) -0.1004(5) 0.0229(12) Uani 1 1 d .
H14 H 0.9489 -0.2325 -0.1188 0.027 Uiso 1 1 calc R
C15 C 0.8835(5) -0.0917(5) -0.1437(5) 0.0207(12) Uani 1 1 d .
H15 H 0.9457 -0.0598 -0.1920 0.025 Uiso 1 1 calc R
C16 C 0.7907(5) -0.0336(5) -0.1178(4) 0.0154(11) Uani 1 1 d .
C17 C 0.7938(5) 0.0771(5) -0.1613(5) 0.0180(11) Uani 1 1 d .
C18 C 0.8179(5) 0.2148(5) -0.2884(5) 0.0199(12) Uani 1 1 d .
C19 C 0.9810(5) 0.3114(5) -0.2635(5) 0.0279(13) Uani 1 1 d .
H19A H 1.0341 0.3269 -0.1812 0.042 Uiso 1 1 calc R
H19B H 0.9942 0.4005 -0.2705 0.042 Uiso 1 1 calc R
H19C H 1.0193 0.2689 -0.3227 0.042 Uiso 1 1 calc R
C20 C 0.7322(5) 0.1839(5) -0.4160(5) 0.0277(13) Uani 1 1 d .
H20A H 0.7814 0.1567 -0.4738 0.042 Uiso 1 1 calc R
H20B H 0.7265 0.2670 -0.4222 0.042 Uiso 1 1 calc R
H20C H 0.6330 0.1080 -0.4350 0.042 Uiso 1 1 calc R
C21 C 0.7530(5) 0.2602(5) -0.1878(5) 0.0202(12) Uani 1 1 d .
C22 C 0.8196(6) 0.4167(5) -0.1221(5) 0.0307(14) Uani 1 1 d .
H22A H 0.7830 0.4337 -0.0516 0.046 Uiso 1 1 calc R
H22B H 0.7919 0.4593 -0.1778 0.046 Uiso 1 1 calc R
H22C H 0.9266 0.4574 -0.0948 0.046 Uiso 1 1 calc R
C23 C 0.5861(5) 0.1966(5) -0.2276(5) 0.0265(13) Uani 1 1 d .
H23A H 0.5433 0.0971 -0.2730 0.040 Uiso 1 1 calc R
H23B H 0.5569 0.2420 -0.2797 0.040 Uiso 1 1 calc R
H23C H 0.5510 0.2100 -0.1558 0.040 Uiso 1 1 calc R
N1 N 0.7869(4) 0.1907(4) -0.1027(4) 0.0190(9) Uani 1 1 d .
N2 N 0.8063(4) 0.0821(4) -0.2739(4) 0.0194(10) Uani 1 1 d .
O1 O 0.7231(3) 0.0334(3) 0.2336(3) 0.0166(7) Uani 1 1 d .
O2 O 0.8847(3) 0.3139(3) 0.2736(3) 0.0228(8) Uani 1 1 d .
O3 O 0.5586(3) 0.1951(3) 0.2976(3) 0.0227(8) Uani 1 1 d .
O4 O 0.6351(3) 0.3532(3) 0.1428(3) 0.0220(8) Uani 1 1 d .
O5 O 0.5946(3) -0.0390(3) -0.0305(3) 0.0148(7) Uani 1 1 d .
O6 O 0.7952(4) 0.2343(3) 0.0118(3) 0.0209(8) Uani 1 1 d .
O7 O 0.8199(4) -0.0053(4) -0.3551(3) 0.0275(9) Uani 1 1 d .

loop_
_atom_site_aniso_label
_atom_site_aniso_U_11
_atom_site_aniso_U_22
_atom_site_aniso_U_33
_atom_site_aniso_U_23
_atom_site_aniso_U_13
_atom_site_aniso_U_12
Dy1 0.01578(13) 0.01605(12) 0.01650(14) 0.00312(10) 0.00394(10) 0.00986(10)
C1 0.022(3) 0.023(3) 0.022(3) 0.006(3) -0.001(2) 0.010(2)
C2 0.025(3) 0.023(3) 0.009(3) 0.005(2) 0.007(2) 0.018(2)
C3 0.019(3) 0.028(3) 0.018(3) 0.010(3) 0.003(2) 0.010(2)
C4 0.014(2) 0.020(3) 0.015(3) -0.001(2) 0.002(2) 0.006(2)
C5 0.024(3) 0.025(3) 0.033(4) 0.009(3) -0.008(3) -0.002(3)
C6 0.032(3) 0.040(3) 0.019(3) 0.001(3) 0.008(3) 0.021(3)
C7 0.018(3) 0.027(3) 0.018(3) -0.006(3) 0.002(2) 0.010(2)
C8 0.030(3) 0.024(3) 0.030(3) -0.002(3) 0.008(3) 0.017(3)
C9 0.017(3) 0.009(2) 0.039(4) -0.004(3) -0.001(3) 0.006(2)
C10 0.031(3) 0.017(3) 0.054(4) 0.009(3) 0.006(3) 0.012(3)
C11 0.011(2) 0.010(2) 0.010(3) -0.005(2) -0.001(2) 0.005(2)
C12 0.018(3) 0.016(2) 0.014(3) 0.003(2) 0.002(2) 0.007(2)
C13 0.020(3) 0.020(3) 0.022(3) 0.007(2) 0.002(2) 0.013(2)
C14 0.019(3) 0.021(3) 0.031(3) 0.004(3) 0.006(2) 0.015(2)
C15 0.020(3) 0.025(3) 0.023(3) 0.008(3) 0.009(2) 0.014(2)
C16 0.015(2) 0.017(2) 0.013(3) 0.001(2) 0.002(2) 0.009(2)
C17 0.014(2) 0.020(3) 0.021(3) 0.006(2) 0.006(2) 0.010(2)
C18 0.018(3) 0.022(3) 0.025(3) 0.011(3) 0.009(2) 0.011(2)
C19 0.023(3) 0.030(3) 0.037(4) 0.018(3) 0.012(3) 0.014(3)
C20 0.028(3) 0.031(3) 0.026(3) 0.011(3) 0.011(3) 0.014(3)
C21 0.022(3) 0.016(3) 0.027(3) 0.012(3) 0.010(2) 0.010(2)
C22 0.043(3) 0.021(3) 0.037(4) 0.010(3) 0.019(3) 0.019(3)
C23 0.024(3) 0.034(3) 0.041(4) 0.023(3) 0.018(3) 0.021(3)
N1 0.021(2) 0.024(2) 0.016(2) 0.007(2) 0.0084(19) 0.0125(19)
N2 0.017(2) 0.018(2) 0.024(3) 0.005(2) 0.009(2) 0.0091(19)
O1 0.0165(17) 0.0158(17) 0.0149(19) 0.0020(15) 0.0019(15) 0.0081(15)
O2 0.0230(19) 0.0176(18) 0.022(2) 0.0042(17) 0.0027(17) 0.0072(16)
O3 0.0230(19) 0.026(2) 0.018(2) 0.0004(17) 0.0061(16) 0.0151(17)
O4 0.0218(18) 0.0167(17) 0.029(2) 0.0062(17) 0.0066(17) 0.0116(16)
O5 0.0114(16) 0.0155(17) 0.0164(19) 0.0026(15) 0.0029(15) 0.0072(14)
O6 0.029(2) 0.0211(18) 0.017(2) 0.0067(17) 0.0123(17) 0.0133(16)
O7 0.035(2) 0.027(2) 0.024(2) 0.0046(19) 0.0143(18) 0.0182(18)

loop_
_atom_type_symbol
_atom_type_description
_atom_type_scat_dispersion_real
_atom_type_scat_dispersion_imag
_atom_type_scat_source
C C 0.0033 0.0016 'International Tables Vol C Tables 4.2.6.8 and 6.1.1.4'
H H 0.0000 0.0000 'International Tables Vol C Tables 4.2.6.8 and 6.1.1.4'
Dy Dy -0.1892 4.4098 'International Tables Vol C Tables 4.2.6.8 and 6.1.1.4'
N N 0.0061 0.0033 'International Tables Vol C Tables 4.2.6.8 and 6.1.1.4'
O O 0.0106 0.0060 'International Tables Vol C Tables 4.2.6.8 and 6.1.1.4'

loop_
_geom_angle_atom_site_label_1
_geom_angle_atom_site_label_2
_geom_angle_atom_site_label_3
_geom_angle
_geom_angle_site_symmetry_1
_geom_angle_site_symmetry_3
O1 Dy1 O4 150.51(12) . .
O1 Dy1 O3 82.83(12) . .
O4 Dy1 O3 76.51(12) . .
O1 Dy1 O6 113.73(12) . .
O4 Dy1 O6 79.31(12) . .
O3 Dy1 O6 152.43(12) . .
O1 Dy1 O2 74.31(11) . .
O4 Dy1 O2 83.85(12) . .
O3 Dy1 O2 87.38(12) . .
O6 Dy1 O2 77.00(12) . .
O1 Dy1 O5 112.35(11) . 2_655
O4 Dy1 O5 85.01(11) . 2_655
O3 Dy1 O5 80.71(12) . 2_655
O6 Dy1 O5 110.25(12) . 2_655
O2 Dy1 O5 165.30(11) . 2_655
O1 Dy1 O5 79.96(12) . .
O4 Dy1 O5 129.49(12) . .
O3 Dy1 O5 133.73(11) . .
O6 Dy1 O5 72.84(11) . .
O2 Dy1 O5 127.56(11) . .
O5 Dy1 O5 67.12(12) 2_655 .
O1 Dy1 Dy1 97.03(9) . 2_655
O4 Dy1 Dy1 109.32(9) . 2_655
O3 Dy1 Dy1 108.64(9) . 2_655
O6 Dy1 Dy1 91.68(9) . 2_655
O2 Dy1 Dy1 160.98(9) . 2_655
O5 Dy1 Dy1 33.69(8) 2_655 2_655
O5 Dy1 Dy1 33.43(7) . 2_655
C2 C1 H1A 109.5 . .
C2 C1 H1B 109.5 . .
H1A C1 H1B 109.5 . .
C2 C1 H1C 109.5 . .
H1A C1 H1C 109.5 . .
H1B C1 H1C 109.5 . .
O1 C2 C3 124.4(4) . .
O1 C2 C1 116.3(4) . .
C3 C2 C1 119.2(4) . .
C2 C3 C4 124.5(5) . .
C2 C3 H3 117.7 . .
C4 C3 H3 117.7 . .
O2 C4 C3 124.8(4) . .
O2 C4 C5 116.9(4) . .
C3 C4 C5 118.3(5) . .
C4 C5 H5A 109.5 . .
C4 C5 H5B 109.5 . .
H5A C5 H5B 109.5 . .
C4 C5 H5C 109.5 . .
H5A C5 H5C 109.5 . .
H5B C5 H5C 109.5 . .
C7 C6 H6A 109.5 . .
C7 C6 H6B 109.5 . .
H6A C6 H6B 109.5 . .
C7 C6 H6C 109.5 . .
H6A C6 H6C 109.5 . .
H6B C6 H6C 109.5 . .
O3 C7 C8 124.8(5) . .
O3 C7 C6 117.8(5) . .
C8 C7 C6 117.4(5) . .
C9 C8 C7 125.6(5) . .
C9 C8 H8 117.2 . .
C7 C8 H8 117.2 . .
O4 C9 C8 125.9(5) . .
O4 C9 C10 116.2(5) . .
C8 C9 C10 117.9(5) . .
C9 C10 H10A 109.5 . .
C9 C10 H10B 109.5 . .
H10A C10 H10B 109.5 . .
C9 C10 H10C 109.5 . .
H10A C10 H10C 109.5 . .
H10B C10 H10C 109.5 . .
O5 C11 C12 120.1(4) . .
O5 C11 C16 122.0(4) . .
C12 C11 C16 117.9(4) . .
C13 C12 C11 121.2(4) . .
C13 C12 H12 119.4 . .
C11 C12 H12 119.4 . .
C12 C13 C14 120.8(4) . .
C12 C13 H13 119.6 . .
C14 C13 H13 119.6 . .
C15 C14 C13 119.0(5) . .
C15 C14 H14 120.5 . .
C13 C14 H14 120.5 . .
C14 C15 C16 121.3(5) . .
C14 C15 H15 119.3 . .
C16 C15 H15 119.3 . .
C15 C16 C11 119.8(4) . .
C15 C16 C17 120.1(4) . .
C11 C16 C17 120.1(4) . .
N1 C17 N2 107.4(4) . .
N1 C17 C16 128.1(5) . .
N2 C17 C16 124.5(5) . .
N2 C18 C20 109.2(4) . .
N2 C18 C19 106.5(4) . .
C20 C18 C19 111.4(4) . .
N2 C18 C21 100.2(4) . .
C20 C18 C21 115.0(4) . .
C19 C18 C21 113.5(4) . .
C18 C19 H19A 109.5 . .
C18 C19 H19B 109.5 . .
H19A C19 H19B 109.5 . .
C18 C19 H19C 109.5 . .
H19A C19 H19C 109.5 . .
H19B C19 H19C 109.5 . .
C18 C20 H20A 109.5 . .
C18 C20 H20B 109.5 . .
H20A C20 H20B 109.5 . .
C18 C20 H20C 109.5 . .
H20A C20 H20C 109.5 . .
H20B C20 H20C 109.5 . .
N1 C21 C23 105.4(4) . .
N1 C21 C22 110.8(4) . .
C23 C21 C22 109.3(4) . .
N1 C21 C18 100.2(4) . .
C23 C21 C18 114.1(4) . .
C22 C21 C18 116.1(4) . .
C21 C22 H22A 109.5 . .
C21 C22 H22B 109.5 . .
H22A C22 H22B 109.5 . .
C21 C22 H22C 109.5 . .
H22A C22 H22C 109.5 . .
H22B C22 H22C 109.5 . .
C21 C23 H23A 109.5 . .
C21 C23 H23B 109.5 . .
H23A C23 H23B 109.5 . .
C21 C23 H23C 109.5 . .
H23A C23 H23C 109.5 . .
H23B C23 H23C 109.5 . .
O6 N1 C17 126.3(4) . .
O6 N1 C21 121.6(4) . .
C17 N1 C21 111.9(4) . .
O7 N2 C17 126.6(4) . .
O7 N2 C18 121.3(4) . .
C17 N2 C18 111.9(4) . .
C2 O1 Dy1 137.3(3) . .
C4 O2 Dy1 134.6(3) . .
C7 O3 Dy1 133.6(3) . .
C9 O4 Dy1 133.7(3) . .
C11 O5 Dy1 125.8(3) . 2_655
C11 O5 Dy1 120.8(3) . .
Dy1 O5 Dy1 112.88(12) 2_655 .
N1 O6 Dy1 136.7(3) . .

loop_
_geom_bond_atom_site_label_1
_geom_bond_atom_site_label_2
_geom_bond_distance
_geom_bond_site_symmetry_2
Dy1 O1 2.260(3) .
Dy1 O4 2.278(3) .
Dy1 O3 2.306(3) .
Dy1 O6 2.320(3) .
Dy1 O2 2.323(3) .
Dy1 O5 2.342(3) 2_655
Dy1 O5 2.358(3) .
Dy1 Dy1 3.9169(12) 2_655
C1 C2 1.506(6) .
C1 H1A 0.9800 .
C1 H1B 0.9800 .
C1 H1C 0.9800 .
C2 O1 1.269(5) .
C2 C3 1.387(6) .
C3 C4 1.397(6) .
C3 H3 0.9500 .
C4 O2 1.273(5) .
C4 C5 1.509(6) .
C5 H5A 0.9800 .
C5 H5B 0.9800 .
C5 H5C 0.9800 .
C6 C7 1.521(7) .
C6 H6A 0.9800 .
C6 H6B 0.9800 .
C6 H6C 0.9800 .
C7 O3 1.268(6) .
C7 C8 1.396(7) .
C8 C9 1.394(7) .
C8 H8 0.9500 .
C9 O4 1.264(6) .
C9 C10 1.513(6) .
C10 H10A 0.9800 .
C10 H10B 0.9800 .
C10 H10C 0.9800 .
C11 O5 1.353(5) .
C11 C12 1.404(6) .
C11 C16 1.413(6) .
C12 C13 1.383(6) .
C12 H12 0.9500 .
C13 C14 1.393(7) .
C13 H13 0.9500 .
C14 C15 1.376(6) .
C14 H14 0.9500 .
C15 C16 1.405(6) .
C15 H15 0.9500 .
C16 C17 1.451(6) .
C17 N1 1.331(6) .
C17 N2 1.373(6) .
C18 N2 1.503(6) .
C18 C20 1.510(7) .
C18 C19 1.530(6) .
C18 C21 1.541(7) .
C19 H19A 0.9800 .
C19 H19B 0.9800 .
C19 H19C 0.9800 .
C20 H20A 0.9800 .
C20 H20B 0.9800 .
C20 H20C 0.9800 .
C21 N1 1.504(6) .
C21 C23 1.528(6) .
C21 C22 1.530(6) .
C22 H22A 0.9800 .
C22 H22B 0.9800 .
C22 H22C 0.9800 .
C23 H23A 0.9800 .
C23 H23B 0.9800 .
C23 H23C 0.9800 .
N1 O6 1.299(5) .
N2 O7 1.266(5) .
O5 Dy1 2.342(3) 2_655

loop_
_geom_torsion_atom_site_label_1
_geom_torsion_atom_site_label_2
_geom_torsion_atom_site_label_3
_geom_torsion_atom_site_label_4
_geom_torsion
_geom_torsion_site_symmetry_1
_geom_torsion_site_symmetry_4
O1 C2 C3 C4 1.7(9) . .
C1 C2 C3 C4 179.4(5) . .
C2 C3 C4 O2 -1.1(9) . .
C2 C3 C4 C5 -179.1(5) . .
O3 C7 C8 C9 1.2(9) . .
C6 C7 C8 C9 179.2(5) . .
C7 C8 C9 O4 -1.4(9) . .
C7 C8 C9 C10 175.8(5) . .
O5 C11 C12 C13 174.6(4) . .
C16 C11 C12 C13 -3.4(7) . .
C11 C12 C13 C14 1.3(7) . .
C12 C13 C14 C15 0.6(8) . .
C13 C14 C15 C16 -0.2(8) . .
C14 C15 C16 C11 -1.9(8) . .
C14 C15 C16 C17 178.0(5) . .
O5 C11 C16 C15 -174.3(4) . .
C12 C11 C16 C15 3.7(7) . .
O5 C11 C16 C17 5.8(7) . .
C12 C11 C16 C17 -176.3(4) . .
C15 C16 C17 N1 -139.3(5) . .
C11 C16 C17 N1 40.7(7) . .
C15 C16 C17 N2 40.0(7) . .
C11 C16 C17 N2 -140.1(5) . .
N2 C18 C21 N1 26.3(4) . .
C20 C18 C21 N1 143.2(4) . .
C19 C18 C21 N1 -86.9(4) . .
N2 C18 C21 C23 -85.8(4) . .
C20 C18 C21 C23 31.1(6) . .
C19 C18 C21 C23 161.0(4) . .
N2 C18 C21 C22 145.6(4) . .
C20 C18 C21 C22 -97.5(5) . .
C19 C18 C21 C22 32.4(6) . .
N2 C17 N1 O6 -169.7(4) . .
C16 C17 N1 O6 9.7(8) . .
N2 C17 N1 C21 15.9(5) . .
C16 C17 N1 C21 -164.8(4) . .
C23 C21 N1 O6 -83.8(5) . .
C22 C21 N1 O6 34.3(6) . .
C18 C21 N1 O6 157.5(4) . .
C23 C21 N1 C17 90.9(5) . .
C22 C21 N1 C17 -150.9(4) . .
C18 C21 N1 C17 -27.7(5) . .
N1 C17 N2 O7 177.9(4) . .
C16 C17 N2 O7 -1.5(8) . .
N1 C17 N2 C18 3.8(5) . .
C16 C17 N2 C18 -175.6(4) . .
C20 C18 N2 O7 44.1(6) . .
C19 C18 N2 O7 -76.3(6) . .
C21 C18 N2 O7 165.2(4) . .
C20 C18 N2 C17 -141.4(4) . .
C19 C18 N2 C17 98.2(5) . .
C21 C18 N2 C17 -20.3(5) . .
C3 C2 O1 Dy1 -0.3(8) . .
C1 C2 O1 Dy1 -178.0(3) . .
O4 Dy1 O1 C2 -44.7(6) . .
O3 Dy1 O1 C2 -90.3(5) . .
O6 Dy1 O1 C2 66.8(5) . .
O2 Dy1 O1 C2 -1.0(4) . .
O5 Dy1 O1 C2 -167.1(4) 2_655 .
O5 Dy1 O1 C2 132.9(5) . .
Dy1 Dy1 O1 C2 161.7(4) 2_655 .
C3 C4 O2 Dy1 -0.9(8) . .
C5 C4 O2 Dy1 177.1(3) . .
O1 Dy1 O2 C4 1.6(5) . .
O4 Dy1 O2 C4 161.5(5) . .
O3 Dy1 O2 C4 84.8(5) . .
O6 Dy1 O2 C4 -118.0(5) . .
O5 Dy1 O2 C4 120.6(5) 2_655 .
O5 Dy1 O2 C4 -62.1(5) . .
Dy1 Dy1 O2 C4 -63.3(6) 2_655 .
C8 C7 O3 Dy1 0.3(8) . .
C6 C7 O3 Dy1 -177.7(3) . .
O1 Dy1 O3 C7 157.8(4) . .
O4 Dy1 O3 C7 -1.0(4) . .
O6 Dy1 O3 C7 28.4(6) . .
O2 Dy1 O3 C7 83.3(4) . .
O5 Dy1 O3 C7 -88.0(4) 2_655 .
O5 Dy1 O3 C7 -133.5(4) . .
Dy1 Dy1 O3 C7 -107.1(4) 2_655 .
C8 C9 O4 Dy1 0.2(8) . .
C10 C9 O4 Dy1 -177.1(3) . .
O1 Dy1 O4 C9 -46.0(5) . .
O3 Dy1 O4 C9 0.7(4) . .
O6 Dy1 O4 C9 -165.9(4) . .
O2 Dy1 O4 C9 -88.0(4) . .
O5 Dy1 O4 C9 82.4(4) 2_655 .
O5 Dy1 O4 C9 137.1(4) . .
Dy1 Dy1 O4 C9 106.1(4) 2_655 .
C12 C11 O5 Dy1 -78.3(5) . 2_655
C16 C11 O5 Dy1 99.6(4) . 2_655
C12 C11 O5 Dy1 92.9(4) . .
C16 C11 O5 Dy1 -89.2(5) . .
O1 Dy1 O5 C11 -52.7(3) . .
O4 Dy1 O5 C11 125.8(3) . .
O3 Dy1 O5 C11 -122.5(3) . .
O6 Dy1 O5 C11 66.2(3) . .
O2 Dy1 O5 C11 8.5(4) . .
O5 Dy1 O5 C11 -172.3(4) 2_655 .
Dy1 Dy1 O5 C11 -172.3(4) 2_655 .
O1 Dy1 O5 Dy1 119.59(14) . 2_655
O4 Dy1 O5 Dy1 -61.96(18) . 2_655
O3 Dy1 O5 Dy1 49.8(2) . 2_655
O6 Dy1 O5 Dy1 -121.57(15) . 2_655
O2 Dy1 O5 Dy1 -179.26(11) . 2_655
O5 Dy1 O5 Dy1 0.0 2_655 2_655
C17 N1 O6 Dy1 -66.0(6) . .
C21 N1 O6 Dy1 107.9(4) . .
O1 Dy1 O6 N1 94.1(4) . .
O4 Dy1 O6 N1 -113.7(4) . .
O3 Dy1 O6 N1 -142.7(4) . .
O2 Dy1 O6 N1 160.2(4) . .
O5 Dy1 O6 N1 -33.1(4) 2_655 .
O5 Dy1 O6 N1 23.7(4) . .
Dy1 Dy1 O6 N1 -4.4(4) 2_655 .
